data_7022993
loop_
_publ_author_name
'Friedrich, Dirk'
'Kluge, Oliver'
'Kischel, Marcus'
'Krautscheid, Harald'

_publ_section_title
;
 Tetranuclear organometallic complexes based on 1,2-ethanedithiolate
 ligands as potential precursors for CuMS2 (M = Ga, In).
;
_journal_issue 26
_journal_name_full 'Dalton transactions (Cambridge, England : 2003)'
_journal_page_first 9613
_journal_page_last 9620
_journal_paper_doi 10.1039/c3dt50461a
_journal_volume 42
_journal_year 2013
_chemical_compound_source 'synthesis as described'
_chemical_formula_moiety 'C35 H81 Cu3 Ga1 P3 S4'
_chemical_formula_sum 'C35 H81 Cu3 Ga P3 S4'
_chemical_formula_weight 983.49
_chemical_name_common
;
bis(mu!3$-1,2-dithiolatoethane-S,S,S',S')-diethanido -
tris(triisopropylphosphine)-tricopper(+1)-gallium(+3)
;
_chemical_name_systematic
;
bis(\m~3~-1,2-dithiolatoethane-S,S,S',S')-diethanido
-tris(triisopropylphosphine)-tricopper(+1)-gallium(+3)
;
_space_group_IT_number 2
_symmetry_cell_setting triclinic
_symmetry_Int_Tables_number 2
_symmetry_space_group_name_Hall '-P 1'
_symmetry_space_group_name_H-M 'P -1'
_atom_sites_solution_hydrogens geom
_atom_sites_solution_primary direct
_atom_sites_solution_secondary difmap
_audit_creation_date 2013-02-14T13:13:45-00:00
_audit_creation_method 'WinGX routine CIF_UPDATE'
_cell_angle_alpha 64.190(6)
_cell_angle_beta 68.597(7)
_cell_angle_gamma 66.960(6)
_cell_formula_units_Z 2
_cell_length_a 13.5627(11)
_cell_length_b 13.9556(11)
_cell_length_c 16.0504(14)
_cell_measurement_reflns_used 16807
_cell_measurement_temperature 180(2)
_cell_measurement_theta_max 29.37
_cell_measurement_theta_min 1.95
_cell_measurement_wavelength 0.71073
_cell_volume 2446.4(4)
_computing_cell_refinement 'STOE X-AREA'
_computing_data_reduction 'STOE X-AREA, STOE X-RED'
_computing_molecular_graphics 'DIAMOND 3.2'
_computing_publication_material
;
'WinGX publication routines'
Farrugia, L. J. (1999) WinGX, J. Appl. Cryst. 32, 837-838
;
_computing_structure_refinement
;
'SHELXL-97'
Sheldrick, G.M. (2008) Acta Cryst. A64, 112
;
_computing_structure_solution
;
'SIR-92'
Altomare, A., Cascarano, G.,
Giacovazzo, C. & Guagliardi, A. (1993) J. Appl. Cryst. 26, 343-350.
;
_diffrn_ambient_temperature 180(2)
_diffrn_detector 'image plate (34 cm diameter / schwenk)'
_diffrn_detector_area_resol_mean 6.67
_diffrn_detector_type STOE
_diffrn_measured_fraction_theta_full 0.992
_diffrn_measured_fraction_theta_max 0.992
_diffrn_measurement_device '2-circle goniometer'
_diffrn_measurement_device_type 'STOE IPDS-2T'
_diffrn_measurement_method '\w scans'
_diffrn_radiation_monochromator graphite
_diffrn_radiation_source 'fine-focus sealed tube'
_diffrn_radiation_type MoK\a
_diffrn_radiation_wavelength 0.71073
_diffrn_reflns_av_R_equivalents 0.0346
_diffrn_reflns_av_unetI/netI 0.059
_diffrn_reflns_limit_h_max 17
_diffrn_reflns_limit_h_min -17
_diffrn_reflns_limit_k_max 17
_diffrn_reflns_limit_k_min -17
_diffrn_reflns_limit_l_max 20
_diffrn_reflns_limit_l_min -20
_diffrn_reflns_number 22102
_diffrn_reflns_theta_full 27
_diffrn_reflns_theta_max 27
_diffrn_reflns_theta_min 1.94
_diffrn_standards_number 0
_exptl_absorpt_coefficient_mu 2.12
_exptl_absorpt_correction_T_max 0.5447
_exptl_absorpt_correction_T_min 0.4452
_exptl_absorpt_correction_type numerical
_exptl_absorpt_process_details
;
Busing, W. R. & Levy, H. A. (1957) Acta Cryst. 10, 180-182.
and
Coppens, P., Leiserowitz, L. & Rabinovich, D. (1965)
Acta Cryst. 1965, 1035-1038.
;
_exptl_crystal_colour colorless
_exptl_crystal_density_diffrn 1.335
_exptl_crystal_density_method 'not measured'
_exptl_crystal_description prism
_exptl_crystal_F_000 1036
_exptl_crystal_size_max 0.462
_exptl_crystal_size_mid 0.41
_exptl_crystal_size_min 0.365
_refine_diff_density_max 1.022
_refine_diff_density_min -0.904
_refine_diff_density_rms 0.066
_refine_ls_extinction_method none
_refine_ls_goodness_of_fit_ref 0.94
_refine_ls_hydrogen_treatment constr
_refine_ls_matrix_type full
_refine_ls_number_parameters 521
_refine_ls_number_reflns 10610
_refine_ls_number_restraints 183
_refine_ls_restrained_S_all 0.962
_refine_ls_R_factor_all 0.058
_refine_ls_R_factor_gt 0.0344
_refine_ls_shift/su_max 0.002
_refine_ls_shift/su_mean 0
_refine_ls_structure_factor_coef Fsqd
_refine_ls_weighting_details 'calc w=1/[\s^2^(Fo^2^)+(0.0338P)^2^+0.0000P] where P=(Fo^2^+2Fc^2^)/3'
_refine_ls_weighting_scheme calc
_refine_ls_wR_factor_gt 0.0706
_refine_ls_wR_factor_ref 0.0745
_reflns_number_gt 7445
_reflns_number_total 10610
_reflns_threshold_expression >2sigma(I)
_cod_data_source_file c3dt50461a.txt
_cod_data_source_block '[(iPr3PCu)3(SC2H4S)2GaEt2]'
_cod_original_cell_volume 2446.4(3)
_cod_database_code 7022993

loop_
_symmetry_equiv_pos_as_xyz
'x, y, z'
'-x, -y, -z'

loop_
_atom_site_label
_atom_site_type_symbol
_atom_site_fract_x
_atom_site_fract_y
_atom_site_fract_z
_atom_site_U_iso_or_equiv
_atom_site_adp_type
_atom_site_occupancy
_atom_site_symmetry_multiplicity
_atom_site_calc_flag
_atom_site_refinement_flags
_atom_site_disorder_assembly
_atom_site_disorder_group
C1 C 0.6656(2) 0.3852(3) 0.0565(2) 0.0311(7) Uani 1 1 d . B .
H1A H 0.6742 0.4371 -0.01 0.037 Uiso 1 1 calc R . .
H1B H 0.679 0.3108 0.0551 0.037 Uiso 1 1 calc R . .
C2 C 0.5475(2) 0.4219(2) 0.1119(2) 0.0284(6) Uani 1 1 d . B .
H2A H 0.5375 0.3676 0.1774 0.034 Uiso 1 1 calc R . .
H2B H 0.4959 0.4225 0.0811 0.034 Uiso 1 1 calc R . .
C3A C 0.5759(3) 0.3910(3) 0.3767(3) 0.0290(9) Uiso 0.782(9) 1 d PD A 1
H3A1 H 0.6102 0.4224 0.3084 0.035 Uiso 0.782(9) 1 calc PR A 1
H3A2 H 0.5783 0.4349 0.4102 0.035 Uiso 0.782(9) 1 calc PR A 1
C4A C 0.6418(3) 0.2723(4) 0.4160(3) 0.0290(9) Uiso 0.782(9) 1 d PD A 1
H4A1 H 0.6105 0.2421 0.4852 0.035 Uiso 0.782(9) 1 calc PR A 1
H4A2 H 0.7188 0.2702 0.407 0.035 Uiso 0.782(9) 1 calc PR A 1
C3B C 0.5305(11) 0.3756(16) 0.4436(13) 0.051(5) Uiso 0.218(9) 1 d PD A 2
H3B1 H 0.5347 0.4433 0.4464 0.061 Uiso 0.218(9) 1 calc PR A 2
H3B2 H 0.5215 0.3197 0.5083 0.061 Uiso 0.218(9) 1 calc PR A 2
C4B C 0.6303(11) 0.3302(13) 0.3739(12) 0.033(4) Uiso 0.218(9) 1 d PD A 2
H4B1 H 0.6971 0.3174 0.3932 0.04 Uiso 0.218(9) 1 calc PR A 2
H4B2 H 0.6328 0.3889 0.3104 0.04 Uiso 0.218(9) 1 calc PR A 2
C5A C 0.9281(7) 0.6299(9) 0.0391(6) 0.099(3) Uani 0.682(7) 1 d PDU B 1
H5A1 H 1.0085 0.6142 0.0221 0.149 Uiso 0.682(7) 1 calc PR B 1
H5A2 H 0.8956 0.7069 0.0028 0.149 Uiso 0.682(7) 1 calc PR B 1
H5A3 H 0.9077 0.5801 0.0241 0.149 Uiso 0.682(7) 1 calc PR B 1
C6A C 0.8849(6) 0.6117(7) 0.1459(6) 0.061(2) Uani 0.682(7) 1 d PDU B 1
H6A H 0.9062 0.6621 0.1612 0.073 Uiso 0.682(7) 1 calc PR B 1
C7A C 0.9303(6) 0.4909(7) 0.2070(8) 0.088(3) Uani 0.682(7) 1 d PDU B 1
H7A1 H 0.9058 0.4417 0.1949 0.132 Uiso 0.682(7) 1 calc PR B 1
H7A2 H 0.903 0.4832 0.2745 0.132 Uiso 0.682(7) 1 calc PR B 1
H7A3 H 1.011 0.4708 0.1904 0.132 Uiso 0.682(7) 1 calc PR B 1
C5B C 0.9703(11) 0.5379(14) 0.1041(11) 0.060(4) Uani 0.318(7) 1 d PDU B 2
H5B1 H 1.046 0.5066 0.1122 0.091 Uiso 0.318(7) 1 calc PR B 2
H5B2 H 0.9668 0.6023 0.0454 0.091 Uiso 0.318(7) 1 calc PR B 2
H5B3 H 0.9473 0.4818 0.1002 0.091 Uiso 0.318(7) 1 calc PR B 2
C6B C 0.8933(9) 0.5736(10) 0.1893(7) 0.022(3) Uani 0.318(7) 1 d PDU B 2
H6B H 0.9185 0.6302 0.1922 0.027 Uiso 0.318(7) 1 calc PR B 2
C7B C 0.9058(12) 0.4709(9) 0.2809(10) 0.048(3) Uani 0.318(7) 1 d PDU B 2
H7B1 H 0.8778 0.4158 0.2812 0.072 Uiso 0.318(7) 1 calc PR B 2
H7B2 H 0.8638 0.4933 0.3368 0.072 Uiso 0.318(7) 1 calc PR B 2
H7B3 H 0.9838 0.4387 0.2826 0.072 Uiso 0.318(7) 1 calc PR B 2
C8A C 0.7534(7) 0.8689(6) 0.1040(6) 0.064(2) Uani 0.682(7) 1 d PDU B 1
H8A1 H 0.8265 0.849 0.0631 0.095 Uiso 0.682(7) 1 calc PR B 1
H8A2 H 0.7611 0.8559 0.1668 0.095 Uiso 0.682(7) 1 calc PR B 1
H8A3 H 0.7167 0.9473 0.0752 0.095 Uiso 0.682(7) 1 calc PR B 1
C9A C 0.6836(5) 0.7968(5) 0.1151(4) 0.0418(14) Uani 0.682(7) 1 d PDU B 1
H9A H 0.6094 0.8215 0.1556 0.05 Uiso 0.682(7) 1 calc PR B 1
C10A C 0.6649(7) 0.8199(6) 0.0184(5) 0.066(2) Uani 0.682(7) 1 d PDU B 1
H10A H 0.6144 0.894 -0.0022 0.099 Uiso 0.682(7) 1 calc PR B 1
H10B H 0.6328 0.7645 0.0246 0.099 Uiso 0.682(7) 1 calc PR B 1
H10C H 0.7355 0.8158 -0.0289 0.099 Uiso 0.682(7) 1 calc PR B 1
C8B C 0.8260(19) 0.8330(18) 0.0658(17) 0.093(6) Uani 0.318(7) 1 d PDU B 2
H8B1 H 0.899 0.802 0.0302 0.139 Uiso 0.318(7) 1 calc PR B 2
H8B2 H 0.8319 0.8274 0.127 0.139 Uiso 0.318(7) 1 calc PR B 2
H8B3 H 0.7976 0.911 0.029 0.139 Uiso 0.318(7) 1 calc PR B 2
C9B C 0.7463(17) 0.7675(16) 0.0838(13) 0.081(6) Uani 0.318(7) 1 d PDU B 2
H9B H 0.6717 0.819 0.0984 0.098 Uiso 0.318(7) 1 calc PR B 2
C10B C 0.752(2) 0.761(2) -0.0122(15) 0.119(8) Uani 0.318(7) 1 d PDU B 2
H10D H 0.7581 0.8319 -0.0631 0.178 Uiso 0.318(7) 1 calc PR B 2
H10E H 0.6846 0.7465 -0.0074 0.178 Uiso 0.318(7) 1 calc PR B 2
H10F H 0.8161 0.7015 -0.0264 0.178 Uiso 0.318(7) 1 calc PR B 2
C11A C 0.7435(8) 0.6738(8) 0.3432(6) 0.066(2) Uani 0.682(7) 1 d PDU B 1
H11A H 0.7187 0.7549 0.3177 0.098 Uiso 0.682(7) 1 calc PR B 1
H11B H 0.8237 0.6487 0.3209 0.098 Uiso 0.682(7) 1 calc PR B 1
H11C H 0.7236 0.6487 0.4129 0.098 Uiso 0.682(7) 1 calc PR B 1
C12A C 0.6879(6) 0.6255(7) 0.3089(6) 0.0362(17) Uani 0.682(7) 1 d PDU B 1
H12A H 0.7075 0.5439 0.3444 0.043 Uiso 0.682(7) 1 calc PR B 1
C13A C 0.5604(5) 0.6667(6) 0.3386(5) 0.0453(15) Uani 0.682(7) 1 d PDU B 1
H13A H 0.5362 0.6415 0.4082 0.068 Uiso 0.682(7) 1 calc PR B 1
H13B H 0.5277 0.6368 0.3133 0.068 Uiso 0.682(7) 1 calc PR B 1
H13C H 0.5368 0.7478 0.3131 0.068 Uiso 0.682(7) 1 calc PR B 1
C11B C 0.7168(12) 0.7306(15) 0.3149(14) 0.057(4) Uani 0.318(7) 1 d PDU B 2
H11D H 0.7054 0.8066 0.2695 0.085 Uiso 0.318(7) 1 calc PR B 2
H11E H 0.7954 0.6975 0.3145 0.085 Uiso 0.318(7) 1 calc PR B 2
H11F H 0.6747 0.7316 0.379 0.085 Uiso 0.318(7) 1 calc PR B 2
C12B C 0.6774(13) 0.6614(15) 0.2862(15) 0.047(5) Uani 0.318(7) 1 d PDU B 2
H12B H 0.684 0.5867 0.337 0.057 Uiso 0.318(7) 1 calc PR B 2
C13B C 0.5530(12) 0.7166(19) 0.2866(17) 0.083(6) Uani 0.318(7) 1 d PDU B 2
H13D H 0.5153 0.7423 0.3412 0.124 Uiso 0.318(7) 1 calc PR B 2
H13E H 0.5203 0.6625 0.2914 0.124 Uiso 0.318(7) 1 calc PR B 2
H13F H 0.5451 0.7798 0.2276 0.124 Uiso 0.318(7) 1 calc PR B 2
C14 C 0.3604(4) 0.8485(4) 0.1238(4) 0.0719(14) Uani 1 1 d . . .
H14A H 0.3225 0.8628 0.0762 0.108 Uiso 1 1 calc R . .
H14B H 0.4218 0.7809 0.1266 0.108 Uiso 1 1 calc R . .
H14C H 0.3887 0.9112 0.106 0.108 Uiso 1 1 calc R . .
C15 C 0.2789(3) 0.8337(3) 0.2219(3) 0.0425(9) Uani 1 1 d . . .
H15 H 0.3207 0.8241 0.2663 0.051 Uiso 1 1 calc R . .
C16 C 0.1841(3) 0.9405(3) 0.2207(4) 0.0598(12) Uani 1 1 d . . .
H16A H 0.2141 1.0016 0.2042 0.09 Uiso 1 1 calc R . .
H16B H 0.1334 0.9297 0.2838 0.09 Uiso 1 1 calc R . .
H16C H 0.1443 0.9582 0.1734 0.09 Uiso 1 1 calc R . .
C17 C 0.0247(3) 0.7938(3) 0.2215(3) 0.0529(11) Uani 1 1 d . . .
H17A H -0.0118 0.8171 0.1704 0.079 Uiso 1 1 calc R . .
H17B H 0.0207 0.8592 0.2325 0.079 Uiso 1 1 calc R . .
H17C H -0.0121 0.7452 0.28 0.079 Uiso 1 1 calc R . .
C18 C 0.1464(3) 0.7309(3) 0.1925(3) 0.0374(8) Uani 1 1 d . . .
H18 H 0.1765 0.7787 0.1273 0.045 Uiso 1 1 calc R . .
C19 C 0.1546(3) 0.6233(3) 0.1827(3) 0.0504(10) Uani 1 1 d . . .
H19A H 0.1212 0.5754 0.2441 0.076 Uiso 1 1 calc R . .
H19B H 0.2323 0.5849 0.1629 0.076 Uiso 1 1 calc R . .
H19C H 0.1157 0.6407 0.1349 0.076 Uiso 1 1 calc R . .
C20 C 0.2146(3) 0.6945(4) 0.4511(3) 0.0545(11) Uani 1 1 d . . .
H20A H 0.1695 0.6851 0.5162 0.082 Uiso 1 1 calc R . .
H20B H 0.2328 0.7652 0.424 0.082 Uiso 1 1 calc R . .
H20C H 0.2827 0.6336 0.452 0.082 Uiso 1 1 calc R . .
C21 C 0.1497(3) 0.6942(3) 0.3898(3) 0.0398(8) Uani 1 1 d . . .
H21 H 0.0837 0.7603 0.3846 0.048 Uiso 1 1 calc R . .
C22 C 0.1113(3) 0.5893(4) 0.4354(3) 0.0534(10) Uani 1 1 d . . .
H22A H 0.1756 0.5244 0.4364 0.08 Uiso 1 1 calc R . .
H22B H 0.0654 0.5931 0.3983 0.08 Uiso 1 1 calc R . .
H22C H 0.0682 0.5831 0.5006 0.08 Uiso 1 1 calc R . .
C23 C 0.2060(3) 0.2024(5) 0.5079(3) 0.0687(14) Uani 1 1 d . . .
H23A H 0.1324 0.2375 0.5397 0.103 Uiso 1 1 calc R . .
H23B H 0.2604 0.231 0.5098 0.103 Uiso 1 1 calc R . .
H23C H 0.2237 0.122 0.5407 0.103 Uiso 1 1 calc R . .
C24 C 0.2085(3) 0.2291(3) 0.4023(3) 0.0463(9) Uani 1 1 d . . .
H24 H 0.187 0.3117 0.373 0.056 Uiso 1 1 calc R . .
C25 C 0.1199(3) 0.1901(4) 0.3975(4) 0.0659(13) Uani 1 1 d . . .
H25A H 0.1317 0.1105 0.433 0.099 Uiso 1 1 calc R . .
H25B H 0.1246 0.2045 0.3309 0.099 Uiso 1 1 calc R . .
H25C H 0.0468 0.2305 0.4255 0.099 Uiso 1 1 calc R . .
C26 C 0.3460(4) -0.0295(3) 0.3480(4) 0.0650(13) Uani 1 1 d . . .
H26A H 0.3854 -0.0193 0.2814 0.097 Uiso 1 1 calc R . .
H26B H 0.2668 0.0048 0.3519 0.097 Uiso 1 1 calc R . .
H26C H 0.3591 -0.1089 0.385 0.097 Uiso 1 1 calc R . .
C27 C 0.3881(3) 0.0254(3) 0.3889(3) 0.0414(8) Uani 1 1 d . . .
H27 H 0.351 0.0066 0.4582 0.05 Uiso 1 1 calc R . .
C28 C 0.5122(3) -0.0282(3) 0.3829(3) 0.0527(10) Uani 1 1 d . . .
H28A H 0.5254 -0.1078 0.419 0.079 Uiso 1 1 calc R . .
H28B H 0.5384 0.0058 0.4097 0.079 Uiso 1 1 calc R . .
H28C H 0.5518 -0.017 0.3162 0.079 Uiso 1 1 calc R . .
C29 C 0.4631(3) 0.1817(3) 0.1514(3) 0.0472(9) Uani 1 1 d . . .
H29A H 0.4607 0.2118 0.0842 0.071 Uiso 1 1 calc R . .
H29B H 0.49 0.1007 0.1717 0.071 Uiso 1 1 calc R . .
H29C H 0.5128 0.2108 0.1595 0.071 Uiso 1 1 calc R . .
C30 C 0.3452(3) 0.2164(3) 0.2129(3) 0.0379(8) Uani 1 1 d . . .
H30 H 0.2993 0.1745 0.214 0.045 Uiso 1 1 calc R . .
C31 C 0.2912(3) 0.3404(3) 0.1707(3) 0.0521(10) Uani 1 1 d . . .
H31A H 0.3253 0.3825 0.182 0.078 Uiso 1 1 calc R . .
H31B H 0.2122 0.3571 0.201 0.078 Uiso 1 1 calc R . .
H31C H 0.3013 0.3609 0.102 0.078 Uiso 1 1 calc R . .
C32 C 0.8896(3) 0.0963(4) 0.0768(3) 0.0580(11) Uani 1 1 d . . .
H32A H 0.876 0.1706 0.029 0.087 Uiso 1 1 calc R . .
H32B H 0.8883 0.0431 0.0529 0.087 Uiso 1 1 calc R . .
H32C H 0.9619 0.0754 0.0897 0.087 Uiso 1 1 calc R . .
C33 C 0.7997(3) 0.0957(3) 0.1691(3) 0.0417(8) Uani 1 1 d . . .
H33A H 0.8129 0.0198 0.2163 0.05 Uiso 1 1 calc R . .
H33B H 0.7272 0.1153 0.1557 0.05 Uiso 1 1 calc R . .
C34 C 0.9281(3) 0.0731(4) 0.3698(3) 0.0614(12) Uani 1 1 d . . .
H34A H 0.8624 0.0874 0.42 0.092 Uiso 1 1 calc R . .
H34B H 0.9939 0.0602 0.3896 0.092 Uiso 1 1 calc R . .
H34C H 0.9331 0.0075 0.3586 0.092 Uiso 1 1 calc R . .
C35 C 0.9204(3) 0.1745(3) 0.2770(3) 0.0446(9) Uani 1 1 d . . .
H35A H 0.99 0.1626 0.2283 0.053 Uiso 1 1 calc R . .
H35B H 0.9116 0.2412 0.2895 0.053 Uiso 1 1 calc R . .
P1 P 0.73807(7) 0.64100(7) 0.17738(7) 0.03494(19) Uani 1 1 d . . .
P2 P 0.23923(6) 0.70240(7) 0.26815(6) 0.02723(17) Uani 1 1 d . . .
P3 P 0.35276(6) 0.17966(7) 0.33726(6) 0.02746(17) Uani 1 1 d . . .
S1 S 0.76978(6) 0.37998(7) 0.10810(6) 0.03157(17) Uani 1 1 d . . .
S2 S 0.51333(6) 0.56026(6) 0.11790(6) 0.03002(17) Uani 1 1 d . . .
S3 S 0.42599(7) 0.40428(7) 0.39040(7) 0.0387(2) Uani 1 1 d D . .
S4 S 0.64123(6) 0.18722(8) 0.35849(6) 0.03640(19) Uani 1 1 d D . .
Cu1 Cu 0.67303(3) 0.53961(3) 0.14682(3) 0.03270(10) Uani 1 1 d . B .
Cu2 Cu 0.38804(3) 0.55650(3) 0.26092(3) 0.02883(9) Uani 1 1 d . A .
Cu3 Cu 0.45970(3) 0.25707(3) 0.34926(3) 0.02858(9) Uani 1 1 d . A .
Ga1 Ga 0.79408(3) 0.20081(3) 0.22586(3) 0.02986(9) Uani 1 1 d . A .

loop_
_atom_site_aniso_label
_atom_site_aniso_U_11
_atom_site_aniso_U_22
_atom_site_aniso_U_33
_atom_site_aniso_U_23
_atom_site_aniso_U_13
_atom_site_aniso_U_12
C1 0.0396(16) 0.0313(17) 0.0270(17) -0.0127(14) -0.0098(13) -0.0095(13)
C2 0.0374(16) 0.0263(16) 0.0249(16) -0.0062(14) -0.0125(13) -0.0105(13)
C5A 0.066(4) 0.131(7) 0.123(7) -0.087(6) 0.041(4) -0.059(4)
C6A 0.040(3) 0.061(5) 0.089(6) -0.039(5) -0.002(4) -0.019(3)
C7A 0.050(4) 0.064(5) 0.161(8) -0.043(5) -0.043(5) -0.004(3)
C5B 0.057(6) 0.079(8) 0.069(8) -0.053(7) 0.005(5) -0.029(6)
C6B 0.018(4) 0.021(6) 0.029(6) -0.010(5) 0.002(4) -0.011(4)
C7B 0.051(6) 0.026(6) 0.061(7) 0.003(5) -0.035(6) -0.005(4)
C8A 0.088(5) 0.049(4) 0.071(5) -0.006(3) -0.032(4) -0.039(3)
C9A 0.055(3) 0.031(3) 0.041(3) -0.003(2) -0.016(3) -0.020(2)
C10A 0.101(5) 0.062(4) 0.052(4) 0.008(3) -0.036(4) -0.053(4)
C8B 0.113(10) 0.084(9) 0.104(10) -0.011(7) -0.046(8) -0.056(8)
C9B 0.096(9) 0.089(9) 0.090(9) -0.013(7) -0.058(7) -0.043(7)
C10B 0.140(12) 0.127(12) 0.114(12) -0.026(8) -0.049(9) -0.061(9)
C11A 0.097(5) 0.075(5) 0.052(4) -0.018(4) -0.027(4) -0.045(4)
C12A 0.054(4) 0.030(4) 0.027(3) -0.003(3) -0.013(3) -0.019(3)
C13A 0.056(3) 0.043(3) 0.035(3) -0.020(3) 0.005(3) -0.018(3)
C11B 0.049(6) 0.073(8) 0.071(9) -0.054(7) -0.010(6) -0.011(6)
C12B 0.049(7) 0.051(10) 0.053(9) -0.027(7) -0.016(6) -0.012(6)
C13B 0.076(8) 0.092(10) 0.094(10) -0.051(8) -0.016(7) -0.019(7)
C14 0.068(3) 0.044(3) 0.081(4) -0.013(2) 0.010(2) -0.028(2)
C15 0.0374(17) 0.0309(19) 0.062(3) -0.0169(18) -0.0182(17) -0.0054(14)
C16 0.052(2) 0.035(2) 0.093(4) -0.027(2) -0.025(2) 0.0004(17)
C17 0.0366(18) 0.056(3) 0.075(3) -0.030(2) -0.0310(19) 0.0034(17)
C18 0.0351(17) 0.043(2) 0.0326(19) -0.0088(16) -0.0145(14) -0.0079(14)
C19 0.047(2) 0.066(3) 0.056(3) -0.036(2) -0.0137(18) -0.0132(18)
C20 0.053(2) 0.080(3) 0.043(2) -0.031(2) -0.0124(18) -0.019(2)
C21 0.0353(17) 0.052(2) 0.036(2) -0.0228(18) -0.0067(14) -0.0078(15)
C22 0.047(2) 0.075(3) 0.036(2) -0.017(2) 0.0008(17) -0.026(2)
C23 0.043(2) 0.122(4) 0.061(3) -0.055(3) 0.0079(19) -0.034(2)
C24 0.0315(17) 0.059(2) 0.057(2) -0.029(2) -0.0065(16) -0.0147(16)
C25 0.043(2) 0.097(4) 0.069(3) -0.033(3) -0.007(2) -0.031(2)
C26 0.083(3) 0.038(2) 0.091(4) -0.013(2) -0.043(3) -0.024(2)
C27 0.0468(19) 0.0342(19) 0.046(2) -0.0052(17) -0.0173(17) -0.0185(15)
C28 0.050(2) 0.035(2) 0.072(3) -0.013(2) -0.029(2) -0.0035(17)
C29 0.055(2) 0.060(3) 0.034(2) -0.021(2) -0.0072(17) -0.0205(18)
C30 0.0397(17) 0.0383(19) 0.041(2) -0.0093(17) -0.0186(15) -0.0119(14)
C31 0.051(2) 0.042(2) 0.052(2) -0.0001(19) -0.0237(19) -0.0098(17)
C32 0.065(3) 0.055(3) 0.051(3) -0.032(2) -0.010(2) -0.002(2)
C33 0.0443(19) 0.0317(19) 0.048(2) -0.0182(18) -0.0136(16) -0.0019(15)
C34 0.048(2) 0.070(3) 0.063(3) -0.013(2) -0.026(2) -0.012(2)
C35 0.0334(17) 0.048(2) 0.051(2) -0.0103(19) -0.0155(16) -0.0129(15)
P1 0.0431(5) 0.0359(5) 0.0366(5) -0.0146(4) -0.0091(4) -0.0193(4)
P2 0.0231(3) 0.0268(4) 0.0313(4) -0.0115(4) -0.0085(3) -0.0027(3)
P3 0.0282(4) 0.0284(4) 0.0304(4) -0.0090(4) -0.0101(3) -0.0108(3)
S1 0.0289(4) 0.0338(4) 0.0326(4) -0.0123(4) -0.0029(3) -0.0121(3)
S2 0.0350(4) 0.0269(4) 0.0274(4) -0.0091(3) -0.0087(3) -0.0068(3)
S3 0.0501(5) 0.0270(4) 0.0419(5) -0.0092(4) -0.0233(4) -0.0051(4)
S4 0.0284(4) 0.0508(5) 0.0315(5) -0.0129(4) -0.0068(3) -0.0140(3)
Cu1 0.0435(2) 0.0363(2) 0.0275(2) -0.01198(18) -0.00440(16) -0.02248(17)
Cu2 0.02553(17) 0.0276(2) 0.0349(2) -0.01338(18) -0.00871(15) -0.00435(15)
Cu3 0.03064(18) 0.0307(2) 0.0285(2) -0.00681(17) -0.00995(15) -0.01363(15)
Ga1 0.02453(16) 0.03147(19) 0.0331(2) -0.01279(17) -0.00709(14) -0.00500(13)

loop_
_atom_type_symbol
_atom_type_description
_atom_type_scat_dispersion_real
_atom_type_scat_dispersion_imag
_atom_type_scat_source
C C 0.0033 0.0016 'International Tables Vol C Tables 4.2.6.8 and 6.1.1.4'
H H 0 0 'International Tables Vol C Tables 4.2.6.8 and 6.1.1.4'
P P 0.1023 0.0942 'International Tables Vol C Tables 4.2.6.8 and 6.1.1.4'
S S 0.1246 0.1234 'International Tables Vol C Tables 4.2.6.8 and 6.1.1.4'
Cu Cu 0.3201 1.2651 'International Tables Vol C Tables 4.2.6.8 and 6.1.1.4'
Ga Ga 0.2307 1.6083 'International Tables Vol C Tables 4.2.6.8 and 6.1.1.4'

loop_
_geom_angle_atom_site_label_1
_geom_angle_atom_site_label_2
_geom_angle_atom_site_label_3
_geom_angle
C2 C1 S1 113.0(2)
C1 C2 S2 112.6(2)
C4A C3A S3 112.6(3)
C3A C4A S4 111.7(3)
C4B C3B S3 99.9(10)
C3B C4B S4 118.6(11)
C5A C6A C7A 111.9(7)
C5A C6A P1 109.8(6)
C7A C6A P1 107.0(6)
C5B C6B C7B 107.8(11)
C5B C6B P1 112.3(8)
C7B C6B P1 112.3(8)
C10A C9A C8A 110.8(5)
C10A C9A P1 110.5(4)
C8A C9A P1 115.5(4)
C8B C9B C10B 109.0(15)
C8B C9B P1 124.0(12)
C10B C9B P1 111.1(14)
C11A C12A C13A 111.7(6)
C11A C12A P1 115.8(5)
C13A C12A P1 111.5(5)
C11B C12B C13B 108.3(13)
C11B C12B P1 121.0(13)
C13B C12B P1 104.8(12)
C16 C15 C14 110.6(4)
C16 C15 P2 116.7(3)
C14 C15 P2 111.3(3)
C19 C18 C17 110.3(3)
C19 C18 P2 110.3(2)
C17 C18 P2 116.9(2)
C22 C21 C20 110.6(3)
C22 C21 P2 109.9(2)
C20 C21 P2 109.4(2)
C25 C24 C23 110.5(3)
C25 C24 P3 117.4(3)
C23 C24 P3 109.5(2)
C28 C27 C26 109.6(3)
C28 C27 P3 112.4(3)
C26 C27 P3 115.0(3)
C31 C30 C29 111.0(3)
C31 C30 P3 110.6(3)
C29 C30 P3 109.6(2)
C32 C33 Ga1 113.5(3)
C34 C35 Ga1 112.3(2)
C12B P1 C9B 110.9(9)
C12B P1 C6A 113.4(6)
C9B P1 C6A 83.0(7)
C12B P1 C12A 14.1(6)
C9B P1 C12A 124.2(7)
C6A P1 C12A 108.1(4)
C12B P1 C9A 89.0(6)
C9B P1 C9A 26.6(7)
C6A P1 C9A 105.8(3)
C12A P1 C9A 103.0(3)
C12B P1 C6B 98.9(6)
C9B P1 C6B 101.3(7)
C6A P1 C6B 20.0(3)
C12A P1 C6B 90.9(4)
C9A P1 C6B 121.0(4)
C12B P1 Cu1 116.7(6)
C9B P1 Cu1 112.8(4)
C6A P1 Cu1 115.2(3)
C12A P1 Cu1 110.6(2)
C9A P1 Cu1 113.17(17)
C6B P1 Cu1 114.3(3)
C21 P2 C15 104.96(17)
C21 P2 C18 106.26(15)
C15 P2 C18 104.21(16)
C21 P2 Cu2 115.44(12)
C15 P2 Cu2 111.58(11)
C18 P2 Cu2 113.43(11)
C24 P3 C30 105.52(16)
C24 P3 C27 105.32(18)
C30 P3 C27 105.85(16)
C24 P3 Cu3 109.27(11)
C30 P3 Cu3 114.12(11)
C27 P3 Cu3 115.93(11)
C1 S1 Cu1 96.35(10)
C1 S1 Ga1 102.31(11)
Cu1 S1 Ga1 122.13(4)
C2 S2 Cu1 97.57(9)
C2 S2 Cu2 105.27(11)
Cu1 S2 Cu2 103.63(3)
C3B S3 C3A 31.4(6)
C3B S3 Cu3 107.0(6)
C3A S3 Cu3 96.55(12)
C3B S3 Cu2 123.3(7)
C3A S3 Cu2 100.53(13)
Cu3 S3 Cu2 105.92(4)
C4A S4 C4B 22.6(4)
C4A S4 Cu3 99.11(12)
C4B S4 Cu3 89.3(4)
C4A S4 Ga1 104.87(14)
C4B S4 Ga1 94.4(4)
Cu3 S4 Ga1 124.84(4)
P1 Cu1 S2 135.72(4)
P1 Cu1 S1 127.93(3)
S2 Cu1 S1 95.66(3)
P2 Cu2 S3 123.32(4)
P2 Cu2 S2 119.55(3)
S3 Cu2 S2 117.10(3)
P3 Cu3 S3 133.69(3)
P3 Cu3 S4 129.89(3)
S3 Cu3 S4 95.04(3)
C35 Ga1 C33 119.83(15)
C35 Ga1 S4 105.45(12)
C33 Ga1 S4 104.30(11)
C35 Ga1 S1 107.06(11)
C33 Ga1 S1 107.58(11)
S4 Ga1 S1 112.76(3)

loop_
_geom_bond_atom_site_label_1
_geom_bond_atom_site_label_2
_geom_bond_distance
C1 C2 1.527(4)
C1 S1 1.846(3)
C2 S2 1.838(3)
C3A C4A 1.511(6)
C3A S3 1.905(4)
C4A S4 1.798(4)
C3B C4B 1.525(16)
C3B S3 1.744(13)
C4B S4 2.058(12)
C5A C6A 1.534(9)
C6A C7A 1.540(9)
C6A P1 1.788(8)
C5B C6B 1.534(11)
C6B C7B 1.549(12)
C6B P1 1.985(12)
C8A C9A 1.552(7)
C9A C10A 1.538(7)
C9A P1 1.914(6)
C8B C9B 1.551(13)
C9B C10B 1.552(14)
C9B P1 1.763(17)
C11A C12A 1.533(8)
C12A C13A 1.552(8)
C12A P1 1.906(8)
C11B C12B 1.550(13)
C12B C13B 1.556(13)
C12B P1 1.74(2)
C14 C15 1.540(6)
C15 C16 1.539(5)
C15 P2 1.869(4)
C17 C18 1.540(5)
C18 C19 1.535(5)
C18 P2 1.876(3)
C20 C21 1.544(5)
C21 C22 1.528(6)
C21 P2 1.866(3)
C23 C24 1.560(6)
C24 C25 1.537(5)
C24 P3 1.863(3)
C26 C27 1.549(5)
C27 C28 1.536(5)
C27 P3 1.865(4)
C29 C30 1.557(5)
C30 C31 1.529(5)
C30 P3 1.864(3)
C32 C33 1.536(5)
C33 Ga1 2.003(3)
C34 C35 1.548(6)
C35 Ga1 2.003(3)
P1 Cu1 2.2176(9)
P2 Cu2 2.2474(8)
P3 Cu3 2.2179(8)
S1 Cu1 2.3224(9)
S1 Ga1 2.3722(10)
S2 Cu1 2.2624(8)
S2 Cu2 2.2973(9)
S3 Cu3 2.2563(9)
S3 Cu2 2.2753(10)
S4 Cu3 2.3012(8)
S4 Ga1 2.3665(9)
